data_7058989
loop_
_publ_author_name
'Sukhikh, Taisiya S.'
'Kolybalov, Dmitry S.'
'Pylova, Ekaterina K.'
'Bashirov, Denis A.'
'Komarov, Vladislav Y.'
'Kuratieva, Natalia V.'
'Smolentsev, Anton I.'
'Fitch, Andrew N.'
'Konchenko, Sergey N.'

_publ_section_title
;
 A fresh look at the structural diversity of dibenzoylmethanide complexes
 of lanthanides
;
_journal_issue 25
_journal_name_full 'New Journal of Chemistry'
_journal_page_first 9934
_journal_paper_doi 10.1039/C9NJ02059D
_journal_volume 43
_journal_year 2019
_chemical_formula_moiety 'C150 H112 Nd4 O22, C7 H8'
_chemical_formula_sum 'C157 H120 Nd4 O22'
_chemical_formula_weight 2935.47
_space_group_crystal_system triclinic
_space_group_IT_number 2
_space_group_name_Hall '-P 1'
_space_group_name_H-M_alt 'P -1'
_atom_sites_solution_hydrogens geom
_atom_sites_solution_primary dual
_audit_creation_date 2018-11-27
_audit_creation_method
;
Olex2 1.2
(compiled 2018.05.29 svn.r3508 for OlexSys, GUI svn.r5506)
;
_audit_update_record
;
2019-04-18 deposited with the CCDC.	2019-05-30 downloaded from the CCDC.
;
_cell_angle_alpha 78.7490(10)
_cell_angle_beta 66.6210(10)
_cell_angle_gamma 74.1200(10)
_cell_formula_units_Z 1
_cell_length_a 15.0415(5)
_cell_length_b 15.0538(6)
_cell_length_c 16.1542(6)
_cell_measurement_reflns_used 8781
_cell_measurement_temperature 150(2)
_cell_measurement_theta_max 27.13
_cell_measurement_theta_min 2.39
_cell_volume 3213.8(2)
_computing_molecular_graphics 'Olex2 (Dolomanov et al., 2009)'
_computing_publication_material 'Olex2 (Dolomanov et al., 2009)'
_computing_structure_refinement 'ShelXL (Sheldrick, 2015)'
_computing_structure_solution 'ShelXT (Sheldrick, 2015)'
_diffrn_ambient_temperature 150(2)
_diffrn_measured_fraction_theta_full 0.997
_diffrn_measured_fraction_theta_max 0.991
_diffrn_measurement_device_type 'Bruker APEX-II CCD'
_diffrn_measurement_method '\f and \w scans'
_diffrn_radiation_type MoK\a
_diffrn_radiation_wavelength 0.71073
_diffrn_reflns_av_R_equivalents 0.0248
_diffrn_reflns_av_unetI/netI 0.0517
_diffrn_reflns_Laue_measured_fraction_full 0.997
_diffrn_reflns_Laue_measured_fraction_max 0.991
_diffrn_reflns_limit_h_max 11
_diffrn_reflns_limit_h_min -19
_diffrn_reflns_limit_k_max 19
_diffrn_reflns_limit_k_min -19
_diffrn_reflns_limit_l_max 16
_diffrn_reflns_limit_l_min -20
_diffrn_reflns_number 25267
_diffrn_reflns_point_group_measured_fraction_full 0.997
_diffrn_reflns_point_group_measured_fraction_max 0.991
_diffrn_reflns_theta_full 25.242
_diffrn_reflns_theta_max 27.195
_diffrn_reflns_theta_min 1.511
_diffrn_standards_number 0
_exptl_absorpt_coefficient_mu 1.661
_exptl_absorpt_correction_T_max 0.7455
_exptl_absorpt_correction_T_min 0.6926
_exptl_absorpt_correction_type multi-scan
_exptl_absorpt_process_details
;
SADABS-2008/1 (Bruker,2008) was used for absorption correction.
wR2(int) was 0.0370 before and 0.0323 after correction.
The Ratio of minimum to maximum transmission is 0.9290.
The \l/2 correction factor is 0.0015.
;
_exptl_crystal_colour 'light green'
_exptl_crystal_colour_modifier light
_exptl_crystal_colour_primary green
_exptl_crystal_density_diffrn 1.516
_exptl_crystal_description plate
_exptl_crystal_F_000 1476
_exptl_crystal_size_max 0.2
_exptl_crystal_size_mid 0.17
_exptl_crystal_size_min 0.07
_refine_diff_density_max 1.666
_refine_diff_density_min -1.193
_refine_diff_density_rms 0.142
_refine_ls_extinction_method none
_refine_ls_goodness_of_fit_ref 1.027
_refine_ls_hydrogen_treatment constr
_refine_ls_matrix_type full
_refine_ls_number_parameters 832
_refine_ls_number_reflns 14199
_refine_ls_number_restraints 145
_refine_ls_restrained_S_all 1.030
_refine_ls_R_factor_all 0.0720
_refine_ls_R_factor_gt 0.0446
_refine_ls_shift/su_max 0.001
_refine_ls_shift/su_mean 0.000
_refine_ls_structure_factor_coef Fsqd
_refine_ls_weighting_details 'w=1/[\s^2^(Fo^2^)+(0.0538P)^2^+11.9606P] where P=(Fo^2^+2Fc^2^)/3'
_refine_ls_weighting_scheme calc
_refine_ls_wR_factor_gt 0.1057
_refine_ls_wR_factor_ref 0.1224
_reflns_Friedel_coverage 0.000
_reflns_number_gt 10424
_reflns_number_total 14199
_reflns_threshold_expression 'I > 2\s(I)'
_cod_data_source_file c9nj02059d2.cif
_cod_data_source_block por006a
_cod_database_code 7058989
_shelx_shelxl_version_number 2017/1
_shelx_space_group_comment
;
The symmetry employed for this shelxl refinement is uniquely defined
by the following loop, which should always be used as a source of
symmetry information in preference to the above space-group names.
They are only intended as comments.
;
_shelx_estimated_absorpt_t_max 0.893
_shelx_estimated_absorpt_t_min 0.732
_olex2_refinement_description
;
1. Fixed Uiso
 At 1.2 times of:
  All C(H) groups
 At 1.5 times of:
  All C(H,H,H) groups
2. Restrained distances
 C531-C53 \\sim C521-C53
 with sigma of 0.02
3. Rigid bond restraints
 C531, C532, C533, C534, C535, C536
 with sigma for 1-2 distances of 0.005 and sigma for 1-3 distances of 0.005
 C521, C522, C523, C524, C525, C526
 with sigma for 1-2 distances of 0.005 and sigma for 1-3 distances of 0.005
 C111, C112, C113, C114, C115, C116
 with sigma for 1-2 distances of 0.001 and sigma for 1-3 distances of 0.001
4. Uiso/Uaniso restraints and constraints
C521 \\sim C522 \\sim C523 \\sim C524 \\sim C525 \\sim C526: within 2A with
sigma of 0.01 and sigma for terminal atoms of 0.02
C531 \\sim C532 \\sim C533 \\sim C534 \\sim C535 \\sim C536: within 2A with
sigma of 0.01 and sigma for terminal atoms of 0.02
C111 \\sim C112 \\sim C113 \\sim C114 \\sim C115 \\sim C116: within 2A with
sigma of 0.01 and sigma for terminal atoms of 0.02
Uiso(C1S) = Uiso(C2S) = Uiso(C3S) = Uiso(C4S) = Uiso(C5S) = Uiso(C6S)
5. Others
 Sof(C531)=Sof(C536)=Sof(H536)=Sof(C535)=Sof(H535)=Sof(C534)=Sof(H534)=
 Sof(C533)=Sof(H533)=Sof(C532)=Sof(H532)=1-FVAR(1)
 Sof(C521)=Sof(C522)=Sof(H522)=Sof(C523)=Sof(H523)=Sof(C524)=Sof(H524)=
 Sof(C525)=Sof(H525)=Sof(C526)=Sof(H526)=FVAR(1)
 Fixed Sof: C7S(0.5) H7SA(0.5) H7SB(0.5) H7SC(0.5) C1S(0.5) C2S(0.5) H2S(0.5)
 C3S(0.5) H3S(0.5) C4S(0.5) H4S(0.5) C5S(0.5) H5S(0.5) C6S(0.5) H6S(0.5)
6.a Free rotating group:
 C7S(C1S,C2S,C3S,C4S,C5S,C6S)
6.b Aromatic/amide H refined with riding coordinates:
 C12(H12), C22(H22), C32(H32), C42(H42), C52(H52), C1AA(H1AA), C2AA(H2AA),
 C3AA(H3AA), C4AA(H4AA), C5AA(H5AA), C212(H212), C213(H213), C214(H214),
 C215(H215), C216(H216), C222(H222), C223(H223), C224(H224), C225(H225),
 C226(H226), C312(H312), C313(H313), C314(H314), C315(H315), C316(H316),
 C322(H322), C323(H323), C324(H324), C325(H325), C326(H326), C412(H412),
 C413(H413), C414(H414), C415(H415), C416(H416), C422(H422), C423(H423),
 C424(H424), C425(H425), C426(H426), C512(H512), C513(H513), C514(H514),
 C515(H515), C516(H516), C522(H522), C523(H523), C524(H524), C525(H525),
 C526(H526), C536(H536), C535(H535), C534(H534), C533(H533), C532(H532),
 C2S(H2S), C3S(H3S), C4S(H4S), C5S(H5S), C6S(H6S), C112(H112), C113(H113),
 C114(H114), C115(H115), C116(H116)
6.c Fitted hexagon refined as free rotating group:
 C521(C522,C523,C524,C525,C526), C531(C536,C535,C534,C533,C532)
6.d Idealised Me refined with riding coordinates:
 C7S(H7SA,H7SB,H7SC)
;
_olex2_submission_special_instructions 'No special instructions were received'

loop_
_space_group_symop_operation_xyz
'x, y, z'
'-x, -y, -z'

loop_
_atom_site_label
_atom_site_type_symbol
_atom_site_fract_x
_atom_site_fract_y
_atom_site_fract_z
_atom_site_U_iso_or_equiv
_atom_site_adp_type
_atom_site_occupancy
_atom_site_site_symmetry_order
_atom_site_calc_flag
_atom_site_refinement_flags_posn
_atom_site_refinement_flags_adp
_atom_site_refinement_flags_occupancy
_atom_site_disorder_assembly
_atom_site_disorder_group
Nd1 Nd 0.51403(2) 0.89998(2) 0.43159(2) 0.01776(8) Uani 1 1 d . . . . .
Nd2 Nd 0.61448(2) 0.85203(2) 0.63312(2) 0.02002(8) Uani 1 1 d . . . . .
O1 O 0.5979(2) 0.9605(2) 0.5022(2) 0.0179(7) Uani 1 1 d . . . . .
O2 O 0.6862(3) 0.8587(3) 0.3382(2) 0.0298(8) Uani 1 1 d . . . . .
O3 O 0.5359(3) 0.7774(3) 0.3501(3) 0.0336(9) Uani 1 1 d . . . . .
O4 O 0.5589(2) 1.0466(2) 0.3295(2) 0.0204(7) Uani 1 1 d . . . . .
O5 O 0.4118(2) 0.9742(3) 0.3347(2) 0.0229(7) Uani 1 1 d . . . . .
O6 O 0.5718(3) 0.7774(2) 0.5327(2) 0.0278(8) Uani 1 1 d . . . . .
O7 O 0.3746(3) 0.8357(3) 0.5432(2) 0.0280(8) Uani 1 1 d . . . . .
O8 O 0.6702(3) 0.8497(3) 0.7507(2) 0.0284(8) Uani 1 1 d . . . . .
O9 O 0.5117(3) 0.7772(3) 0.7665(2) 0.0255(8) Uani 1 1 d . . . . .
O10 O 0.7790(3) 0.8597(3) 0.5382(2) 0.0310(9) Uani 1 1 d . . . . .
O11 O 0.7152(3) 0.7007(3) 0.6362(3) 0.0297(8) Uani 1 1 d . . . . .
C11 C 0.7397(4) 0.8019(4) 0.2799(4) 0.0344(14) Uani 1 1 d . . . . .
C12 C 0.7046(5) 0.7393(4) 0.2550(4) 0.0432(17) Uani 1 1 d . . . . .
H12 H 0.751324 0.699751 0.210514 0.052 Uiso 1 1 calc R . . . .
C13 C 0.6060(5) 0.7293(4) 0.2898(4) 0.0391(15) Uani 1 1 d . . . . .
C21 C 0.6020(3) 1.0273(3) 0.2465(3) 0.0203(10) Uani 1 1 d . . . . .
C22 C 0.5567(4) 0.9883(4) 0.2053(3) 0.0242(11) Uani 1 1 d . . . . .
H22 H 0.590640 0.977922 0.143152 0.029 Uiso 1 1 calc R . . . .
C23 C 0.4643(4) 0.9639(4) 0.2505(3) 0.0239(11) Uani 1 1 d . . . . .
C31 C 0.5547(5) 0.6959(4) 0.5374(4) 0.0353(14) Uani 1 1 d . . . . .
C32 C 0.4594(5) 0.6828(4) 0.5699(4) 0.0413(15) Uani 1 1 d . . . . .
H32 H 0.450614 0.620770 0.585968 0.050 Uiso 1 1 calc R . . . .
C33 C 0.3739(5) 0.7542(4) 0.5812(4) 0.0335(13) Uani 1 1 d . . . . .
C41 C 0.6549(4) 0.8096(4) 0.8299(4) 0.0310(12) Uani 1 1 d . . . . .
C42 C 0.5844(5) 0.7568(5) 0.8756(4) 0.0409(15) Uani 1 1 d . . . . .
H42 H 0.583138 0.726428 0.933329 0.049 Uiso 1 1 calc R . . . .
C43 C 0.5145(4) 0.7444(4) 0.8440(4) 0.0281(12) Uani 1 1 d . . . . .
C51 C 0.8637(4) 0.8099(5) 0.5345(4) 0.0374(14) Uani 1 1 d . . . . .
C52 C 0.8793(5) 0.7201(5) 0.5755(6) 0.062(2) Uani 1 1 d . . . . .
H52 H 0.944815 0.691169 0.572879 0.074 Uiso 1 1 calc R . . . .
C53 C 0.8043(5) 0.6682(4) 0.6212(5) 0.0418(15) Uani 1 1 d D . . . .
C0AA C 0.8483(5) 0.8060(5) 0.2365(4) 0.0448(17) Uani 1 1 d . . . . .
C1AA C 0.8892(5) 0.8463(5) 0.2790(6) 0.056(2) Uani 1 1 d . . . . .
H1AA H 0.849092 0.870677 0.335358 0.067 Uiso 1 1 calc R . . . .
C2AA C 0.9885(6) 0.8512(7) 0.2397(7) 0.079(3) Uani 1 1 d . . . . .
H2AA H 1.015861 0.879135 0.269249 0.095 Uiso 1 1 calc R . . . .
C3AA C 1.0473(6) 0.8159(8) 0.1584(7) 0.095(4) Uani 1 1 d . . . . .
H3AA H 1.115403 0.818671 0.132095 0.114 Uiso 1 1 calc R . . . .
C4AA C 1.0083(6) 0.7774(8) 0.1158(5) 0.096(4) Uani 1 1 d . . . . .
H4AA H 1.049071 0.754062 0.058992 0.116 Uiso 1 1 calc R . . . .
C5AA C 0.9083(6) 0.7711(7) 0.1541(5) 0.073(3) Uani 1 1 d . . . . .
H5AA H 0.881929 0.743097 0.123687 0.088 Uiso 1 1 calc R . . . .
C211 C 0.7024(4) 1.0466(4) 0.1958(3) 0.0239(11) Uani 1 1 d . . . . .
C212 C 0.7482(4) 1.0764(4) 0.2424(4) 0.0298(12) Uani 1 1 d . . . . .
H212 H 0.714591 1.084412 0.305096 0.036 Uiso 1 1 calc R . . . .
C213 C 0.8418(5) 1.0944(5) 0.1979(5) 0.0420(15) Uani 1 1 d . . . . .
H213 H 0.872609 1.114219 0.230151 0.050 Uiso 1 1 calc R . . . .
C214 C 0.8907(5) 1.0836(5) 0.1075(5) 0.0516(18) Uani 1 1 d . . . . .
H214 H 0.954848 1.096797 0.077090 0.062 Uiso 1 1 calc R . . . .
C215 C 0.8471(5) 1.0539(5) 0.0606(4) 0.054(2) Uani 1 1 d . . . . .
H215 H 0.881399 1.045900 -0.002010 0.065 Uiso 1 1 calc R . . . .
C216 C 0.7533(5) 1.0357(4) 0.1048(4) 0.0387(15) Uani 1 1 d . . . . .
H216 H 0.723374 1.015395 0.072020 0.046 Uiso 1 1 calc R . . . .
C221 C 0.4234(4) 0.9236(4) 0.2016(4) 0.0317(13) Uani 1 1 d . . . . .
C222 C 0.4411(6) 0.9413(7) 0.1108(4) 0.066(3) Uani 1 1 d . . . . .
H222 H 0.480815 0.984690 0.076303 0.079 Uiso 1 1 calc R . . . .
C223 C 0.4036(7) 0.8987(7) 0.0669(5) 0.077(3) Uani 1 1 d . . . . .
H223 H 0.418839 0.913655 0.003509 0.093 Uiso 1 1 calc R . . . .
C224 C 0.3486(6) 0.8395(7) 0.1095(5) 0.065(2) Uani 1 1 d . . . . .
H224 H 0.318436 0.815798 0.079360 0.078 Uiso 1 1 calc R . . . .
C225 C 0.3342(8) 0.8109(8) 0.2007(6) 0.096(4) Uani 1 1 d . . . . .
H225 H 0.299605 0.762783 0.231484 0.115 Uiso 1 1 calc R . . . .
C226 C 0.3708(6) 0.8532(7) 0.2466(5) 0.070(3) Uani 1 1 d . . . . .
H226 H 0.359958 0.834256 0.308796 0.085 Uiso 1 1 calc R . . . .
C311 C 0.6440(6) 0.6246(5) 0.5008(5) 0.0513(19) Uani 1 1 d . . . . .
C312 C 0.6368(8) 0.5298(6) 0.5067(10) 0.111(5) Uani 1 1 d . . . . .
H312 H 0.574231 0.513186 0.535952 0.133 Uiso 1 1 calc R . . . .
C313 C 0.7232(11) 0.4617(7) 0.4687(11) 0.133(6) Uani 1 1 d . . . . .
H313 H 0.718909 0.399146 0.472594 0.160 Uiso 1 1 calc R . . . .
C314 C 0.8116(11) 0.4860(9) 0.4271(10) 0.128(6) Uani 1 1 d . . . . .
H314 H 0.869388 0.439184 0.403616 0.153 Uiso 1 1 calc R . . . .
C315 C 0.8212(8) 0.5763(8) 0.4174(6) 0.088(3) Uani 1 1 d . . . . .
H315 H 0.883377 0.593121 0.384655 0.105 Uiso 1 1 calc R . . . .
C316 C 0.7359(6) 0.6416(6) 0.4575(4) 0.057(2) Uani 1 1 d . . . . .
H316 H 0.742786 0.703207 0.454277 0.068 Uiso 1 1 calc R . . . .
C321 C 0.2750(6) 0.7314(5) 0.6378(4) 0.0482(18) Uani 1 1 d . . . . .
C322 C 0.1924(5) 0.7775(5) 0.6174(5) 0.0471(17) Uani 1 1 d . . . . .
H322 H 0.197324 0.824366 0.567955 0.057 Uiso 1 1 calc R . . . .
C323 C 0.1010(6) 0.7540(6) 0.6707(6) 0.063(2) Uani 1 1 d . . . . .
H323 H 0.043415 0.783581 0.656790 0.076 Uiso 1 1 calc R . . . .
C324 C 0.0954(7) 0.6870(7) 0.7443(6) 0.077(3) Uani 1 1 d . . . . .
H324 H 0.033086 0.672093 0.781049 0.093 Uiso 1 1 calc R . . . .
C325 C 0.1773(8) 0.6420(8) 0.7650(6) 0.087(3) Uani 1 1 d . . . . .
H325 H 0.171592 0.596523 0.815605 0.104 Uiso 1 1 calc R . . . .
C326 C 0.2682(7) 0.6630(6) 0.7122(5) 0.067(2) Uani 1 1 d . . . . .
H326 H 0.325579 0.631832 0.725828 0.081 Uiso 1 1 calc R . . . .
C411 C 0.7208(4) 0.8240(5) 0.8750(4) 0.0370(14) Uani 1 1 d . . . . .
C412 C 0.6917(5) 0.8156(5) 0.9702(4) 0.0496(18) Uani 1 1 d . . . . .
H412 H 0.630565 0.798712 1.007709 0.060 Uiso 1 1 calc R . . . .
C413 C 0.7519(5) 0.8319(6) 1.0088(5) 0.056(2) Uani 1 1 d . . . . .
H413 H 0.732373 0.825827 1.072873 0.067 Uiso 1 1 calc R . . . .
C414 C 0.8404(5) 0.8570(6) 0.9548(5) 0.0532(19) Uani 1 1 d . . . . .
H414 H 0.883492 0.865204 0.981228 0.064 Uiso 1 1 calc R . . . .
C415 C 0.8657(6) 0.8699(6) 0.8628(5) 0.063(2) Uani 1 1 d . . . . .
H415 H 0.925157 0.889768 0.825275 0.075 Uiso 1 1 calc R . . . .
C416 C 0.8047(5) 0.8541(6) 0.8241(4) 0.0506(19) Uani 1 1 d . . . . .
H416 H 0.822496 0.864609 0.760158 0.061 Uiso 1 1 calc R . . . .
C421 C 0.4349(4) 0.6951(4) 0.9054(4) 0.0309(12) Uani 1 1 d . . . . .
C422 C 0.3484(4) 0.7114(4) 0.8887(4) 0.0351(13) Uani 1 1 d . . . . .
H422 H 0.343097 0.749997 0.836118 0.042 Uiso 1 1 calc R . . . .
C423 C 0.2692(5) 0.6727(5) 0.9470(5) 0.0461(16) Uani 1 1 d . . . . .
H423 H 0.209311 0.686657 0.935477 0.055 Uiso 1 1 calc R . . . .
C424 C 0.2778(6) 0.6140(5) 1.0216(5) 0.057(2) Uani 1 1 d . . . . .
H424 H 0.223725 0.587506 1.062088 0.069 Uiso 1 1 calc R . . . .
C425 C 0.3653(7) 0.5938(6) 1.0373(5) 0.065(2) Uani 1 1 d . . . . .
H425 H 0.372159 0.551359 1.087416 0.077 Uiso 1 1 calc R . . . .
C426 C 0.4426(6) 0.6346(5) 0.9810(4) 0.0490(18) Uani 1 1 d . . . . .
H426 H 0.501700 0.621557 0.993537 0.059 Uiso 1 1 calc R . . . .
C511 C 0.9502(5) 0.8545(5) 0.4785(5) 0.0458(16) Uani 1 1 d . . . . .
C512 C 1.0479(5) 0.8082(6) 0.4617(5) 0.061(2) Uani 1 1 d . . . . .
H512 H 1.062203 0.745388 0.485813 0.073 Uiso 1 1 calc R . . . .
C513 C 1.1258(6) 0.8526(7) 0.4098(6) 0.071(2) Uani 1 1 d . . . . .
H513 H 1.192442 0.819915 0.399318 0.085 Uiso 1 1 calc R . . . .
C514 C 1.1068(7) 0.9424(8) 0.3742(7) 0.088(3) Uani 1 1 d . . . . .
H514 H 1.160100 0.972134 0.338977 0.106 Uiso 1 1 calc R . . . .
C515 C 1.0101(8) 0.9901(7) 0.3893(8) 0.094(3) Uani 1 1 d . . . . .
H515 H 0.996615 1.052443 0.363729 0.113 Uiso 1 1 calc R . . . .
C516 C 0.9322(6) 0.9461(6) 0.4425(7) 0.072(3) Uani 1 1 d . . . . .
H516 H 0.865705 0.979558 0.454127 0.086 Uiso 1 1 calc R . . . .
C521 C 0.8305(7) 0.5616(4) 0.6349(6) 0.049(3) Uani 0.552(8) 1 d D U P A 1
C522 C 0.7568(6) 0.5210(5) 0.7018(6) 0.053(3) Uani 0.552(8) 1 d G U P A 1
H522 H 0.694411 0.558659 0.733153 0.064 Uiso 0.552(8) 1 calc R . P A 1
C523 C 0.7744(7) 0.4253(6) 0.7228(6) 0.065(3) Uani 0.552(8) 1 d G U P A 1
H523 H 0.724083 0.397570 0.768505 0.078 Uiso 0.552(8) 1 calc R . P A 1
C524 C 0.8657(8) 0.3702(4) 0.6769(7) 0.070(4) Uani 0.552(8) 1 d G U P A 1
H524 H 0.877782 0.304831 0.691225 0.084 Uiso 0.552(8) 1 calc R . P A 1
C525 C 0.9394(6) 0.4108(6) 0.6100(7) 0.080(4) Uani 0.552(8) 1 d G U P A 1
H525 H 1.001809 0.373179 0.578593 0.096 Uiso 0.552(8) 1 calc R . P A 1
C526 C 0.9218(6) 0.5065(6) 0.5890(6) 0.072(4) Uani 0.552(8) 1 d G U P A 1
H526 H 0.972138 0.534269 0.543239 0.087 Uiso 0.552(8) 1 calc R . P A 1
C531 C 0.8352(8) 0.5760(6) 0.6670(7) 0.045(3) Uani 0.448(8) 1 d D U P A 2
C536 C 0.7950(8) 0.5084(8) 0.6556(7) 0.057(3) Uani 0.448(8) 1 d G U P A 2
H536 H 0.747831 0.525222 0.626775 0.068 Uiso 0.448(8) 1 calc R . P A 2
C535 C 0.8239(9) 0.4163(7) 0.6863(8) 0.073(4) Uani 0.448(8) 1 d G U P A 2
H535 H 0.796426 0.370091 0.678512 0.088 Uiso 0.448(8) 1 calc R . P A 2
C534 C 0.8930(9) 0.3917(6) 0.7284(8) 0.080(4) Uani 0.448(8) 1 d G U P A 2
H534 H 0.912707 0.328694 0.749438 0.096 Uiso 0.448(8) 1 calc R . P A 2
C533 C 0.9332(8) 0.4592(8) 0.7398(8) 0.077(4) Uani 0.448(8) 1 d G U P A 2
H533 H 0.980394 0.442429 0.768627 0.092 Uiso 0.448(8) 1 calc R . P A 2
C532 C 0.9043(8) 0.5514(7) 0.7091(7) 0.061(3) Uani 0.448(8) 1 d G U P A 2
H532 H 0.931800 0.597561 0.716890 0.073 Uiso 0.448(8) 1 calc R . P A 2
C7S C 1.065(2) 0.435(2) 1.002(2) 0.21(2) Uiso 0.5 1 d . . P B -1
H7SA H 1.028576 0.436158 1.067207 0.318 Uiso 0.5 1 calc R . P B -1
H7SB H 1.119555 0.467499 0.983436 0.318 Uiso 0.5 1 calc R . P B -1
H7SC H 1.092457 0.370812 0.987020 0.318 Uiso 0.5 1 calc R . P B -1
C1S C 0.9962(15) 0.4832(14) 0.9521(15) 0.167(6) Uiso 0.5 1 d G . P B -1
C2S C 1.0129(14) 0.4598(13) 0.8671(14) 0.167(6) Uiso 0.5 1 d G . P B -1
H2S H 1.068614 0.412435 0.840418 0.200 Uiso 0.5 1 calc R . P B -1
C3S C 0.9506(17) 0.5036(15) 0.8208(12) 0.167(6) Uiso 0.5 1 d G . P B -1
H3S H 0.963381 0.486529 0.762870 0.200 Uiso 0.5 1 calc R . P B -1
C4S C 0.8691(15) 0.5730(14) 0.8593(15) 0.167(6) Uiso 0.5 1 d G . P B -1
H4S H 0.825825 0.603762 0.827779 0.200 Uiso 0.5 1 calc R . P B -1
C5S C 0.8511(14) 0.5970(14) 0.9437(15) 0.167(6) Uiso 0.5 1 d G . P B -1
H5S H 0.795113 0.644198 0.970290 0.200 Uiso 0.5 1 calc R . P B -1
C6S C 0.9140(18) 0.5530(16) 0.9896(14) 0.167(6) Uiso 0.5 1 d G . P B -1
H6S H 0.901024 0.570427 1.047367 0.200 Uiso 0.5 1 calc R . P B -1
C111 C 0.5796(8) 0.6603(5) 0.2550(5) 0.0683(18) Uani 1 1 d . U . C 1
C112 C 0.6352(10) 0.6248(7) 0.1736(7) 0.100(2) Uani 1 1 d . U . C 1
H112 H 0.693802 0.645864 0.135338 0.120 Uiso 1 1 calc R . . C 1
C113 C 0.6068(11) 0.5579(8) 0.1461(8) 0.113(3) Uani 1 1 d . U . C 1
H113 H 0.648213 0.532725 0.090305 0.136 Uiso 1 1 calc R . . C 1
C114 C 0.5277(11) 0.5298(7) 0.1930(8) 0.106(3) Uani 1 1 d . U . C 1
H114 H 0.507066 0.489420 0.169160 0.127 Uiso 1 1 calc R . . C 1
C115 C 0.4726(10) 0.5569(7) 0.2764(8) 0.106(3) Uani 1 1 d . U . C 1
H115 H 0.416199 0.532089 0.313526 0.127 Uiso 1 1 calc R . . C 1
C116 C 0.4998(9) 0.6228(7) 0.3082(7) 0.089(2) Uani 1 1 d . U . C 1
H116 H 0.461922 0.641239 0.367519 0.107 Uiso 1 1 calc R . . C 1

loop_
_atom_site_aniso_label
_atom_site_aniso_U_11
_atom_site_aniso_U_22
_atom_site_aniso_U_33
_atom_site_aniso_U_23
_atom_site_aniso_U_13
_atom_site_aniso_U_12
Nd1 0.01913(14) 0.02001(14) 0.01595(13) -0.00656(10) -0.00733(11) -0.00231(10)
Nd2 0.01857(14) 0.02464(16) 0.01675(14) -0.00542(11) -0.00786(11) -0.00002(11)
O1 0.0196(17) 0.0211(17) 0.0141(15) -0.0045(13) -0.0064(13) -0.0038(14)
O2 0.025(2) 0.034(2) 0.0213(18) -0.0071(16) -0.0008(15) -0.0006(16)
O3 0.045(2) 0.030(2) 0.030(2) -0.0152(17) -0.0144(19) -0.0055(18)
O4 0.0189(17) 0.0255(18) 0.0164(16) -0.0070(14) -0.0059(14) -0.0017(14)
O5 0.0177(17) 0.036(2) 0.0181(17) -0.0110(15) -0.0079(14) -0.0020(15)
O6 0.034(2) 0.0229(19) 0.031(2) -0.0065(16) -0.0170(17) -0.0024(16)
O7 0.026(2) 0.027(2) 0.0287(19) -0.0040(16) -0.0058(16) -0.0082(16)
O8 0.031(2) 0.036(2) 0.0197(18) -0.0013(16) -0.0117(16) -0.0073(17)
O9 0.0246(19) 0.033(2) 0.0194(17) -0.0027(15) -0.0075(15) -0.0072(16)
O10 0.0230(19) 0.036(2) 0.0274(19) -0.0027(17) -0.0071(16) 0.0000(17)
O11 0.027(2) 0.029(2) 0.031(2) -0.0048(16) -0.0127(17) 0.0007(16)
C11 0.036(3) 0.033(3) 0.018(3) -0.002(2) -0.004(2) 0.009(3)
C12 0.057(4) 0.034(3) 0.022(3) -0.013(3) -0.009(3) 0.015(3)
C13 0.071(5) 0.024(3) 0.027(3) -0.008(2) -0.027(3) -0.001(3)
C21 0.017(2) 0.021(2) 0.019(2) -0.0025(19) -0.0043(19) 0.0002(19)
C22 0.027(3) 0.028(3) 0.017(2) -0.005(2) -0.006(2) -0.008(2)
C23 0.029(3) 0.029(3) 0.021(2) -0.007(2) -0.016(2) -0.005(2)
C31 0.046(4) 0.026(3) 0.040(3) -0.011(3) -0.026(3) 0.003(3)
C32 0.064(4) 0.022(3) 0.047(4) 0.002(3) -0.029(3) -0.016(3)
C33 0.044(4) 0.035(3) 0.028(3) -0.006(2) -0.012(3) -0.019(3)
C41 0.030(3) 0.043(3) 0.026(3) 0.000(2) -0.015(2) -0.012(3)
C42 0.048(4) 0.056(4) 0.027(3) 0.010(3) -0.020(3) -0.025(3)
C43 0.027(3) 0.029(3) 0.025(3) 0.003(2) -0.008(2) -0.007(2)
C51 0.021(3) 0.045(4) 0.040(3) -0.001(3) -0.008(3) -0.004(3)
C52 0.021(3) 0.059(5) 0.083(6) 0.023(4) -0.016(4) 0.000(3)
C53 0.031(3) 0.034(3) 0.049(4) 0.000(3) -0.015(3) 0.008(3)
C0AA 0.031(3) 0.043(4) 0.029(3) 0.009(3) -0.003(3) 0.018(3)
C1AA 0.029(4) 0.051(4) 0.065(5) -0.001(4) 0.002(3) -0.004(3)
C2AA 0.037(4) 0.083(7) 0.088(7) 0.007(5) -0.006(4) -0.003(4)
C3AA 0.033(5) 0.145(10) 0.061(6) 0.027(6) 0.004(4) -0.005(5)
C4AA 0.043(5) 0.159(11) 0.029(4) -0.002(5) 0.010(4) 0.031(6)
C5AA 0.039(4) 0.120(8) 0.029(4) -0.008(4) -0.005(3) 0.020(4)
C211 0.023(3) 0.022(3) 0.025(3) -0.003(2) -0.006(2) -0.007(2)
C212 0.027(3) 0.028(3) 0.035(3) -0.010(2) -0.008(2) -0.006(2)
C213 0.033(3) 0.051(4) 0.048(4) -0.012(3) -0.009(3) -0.020(3)
C214 0.042(4) 0.060(5) 0.051(4) -0.011(3) 0.003(3) -0.033(4)
C215 0.053(4) 0.075(5) 0.032(3) -0.022(3) 0.013(3) -0.041(4)
C216 0.042(4) 0.048(4) 0.025(3) -0.008(3) 0.001(3) -0.026(3)
C221 0.016(3) 0.039(3) 0.041(3) 0.009(3) -0.015(2) -0.008(2)
C222 0.082(6) 0.113(7) 0.024(3) 0.000(4) -0.015(4) -0.068(5)
C223 0.096(7) 0.125(8) 0.035(4) -0.020(5) -0.025(4) -0.054(6)
C224 0.047(4) 0.113(7) 0.056(5) -0.046(5) -0.014(4) -0.030(5)
C225 0.095(7) 0.155(11) 0.070(6) -0.024(6) -0.016(5) -0.089(8)
C226 0.063(5) 0.123(8) 0.042(4) -0.017(5) -0.011(4) -0.053(5)
C311 0.060(5) 0.064(5) 0.048(4) -0.016(4) -0.043(4) 0.001(4)
C312 0.100(8) 0.040(5) 0.242(15) -0.068(7) -0.120(9) 0.032(5)
C313 0.146(12) 0.057(6) 0.255(18) -0.087(9) -0.136(13) 0.031(7)
C314 0.134(11) 0.105(10) 0.180(14) -0.096(10) -0.117(11) 0.067(9)
C315 0.081(7) 0.101(8) 0.064(6) -0.040(6) -0.034(5) 0.040(6)
C316 0.061(5) 0.059(5) 0.035(4) -0.022(3) -0.023(4) 0.030(4)
C321 0.058(4) 0.055(4) 0.037(3) -0.009(3) -0.005(3) -0.038(4)
C322 0.047(4) 0.049(4) 0.049(4) -0.008(3) -0.008(3) -0.029(3)
C323 0.053(5) 0.074(6) 0.071(5) -0.025(5) -0.011(4) -0.033(4)
C324 0.073(6) 0.091(7) 0.064(5) -0.015(5) 0.013(5) -0.064(6)
C325 0.101(8) 0.110(8) 0.060(6) 0.015(5) -0.019(6) -0.072(7)
C326 0.083(6) 0.070(6) 0.061(5) 0.017(4) -0.023(5) -0.056(5)
C411 0.030(3) 0.055(4) 0.032(3) -0.003(3) -0.014(3) -0.014(3)
C412 0.050(4) 0.081(5) 0.031(3) 0.005(3) -0.022(3) -0.031(4)
C413 0.050(4) 0.090(6) 0.036(4) -0.002(4) -0.021(3) -0.027(4)
C414 0.044(4) 0.092(6) 0.038(4) -0.007(4) -0.022(3) -0.025(4)
C415 0.049(4) 0.118(7) 0.040(4) 0.003(4) -0.018(3) -0.050(5)
C416 0.048(4) 0.086(6) 0.027(3) 0.003(3) -0.016(3) -0.031(4)
C421 0.040(3) 0.026(3) 0.025(3) -0.005(2) -0.008(2) -0.010(2)
C422 0.037(3) 0.027(3) 0.039(3) -0.003(3) -0.008(3) -0.012(3)
C423 0.040(4) 0.037(4) 0.055(4) -0.014(3) -0.004(3) -0.012(3)
C424 0.070(5) 0.060(5) 0.040(4) -0.006(3) 0.001(4) -0.043(4)
C425 0.103(7) 0.071(6) 0.034(4) 0.015(4) -0.026(4) -0.055(5)
C426 0.067(5) 0.054(4) 0.040(4) 0.012(3) -0.028(4) -0.033(4)
C511 0.025(3) 0.048(4) 0.056(4) -0.003(3) -0.006(3) -0.009(3)
C512 0.034(4) 0.076(6) 0.061(5) -0.001(4) -0.013(4) -0.006(4)
C513 0.031(4) 0.094(7) 0.078(6) 0.000(5) -0.009(4) -0.021(4)
C514 0.044(5) 0.105(8) 0.108(8) -0.009(7) -0.003(5) -0.042(5)
C515 0.076(7) 0.059(6) 0.127(9) 0.009(6) -0.011(6) -0.033(5)
C516 0.036(4) 0.058(5) 0.104(7) -0.006(5) -0.005(4) -0.015(4)
C521 0.057(6) 0.035(5) 0.053(6) -0.005(4) -0.031(5) 0.010(4)
C522 0.068(6) 0.030(4) 0.060(6) -0.011(5) -0.027(5) 0.003(4)
C523 0.090(7) 0.033(5) 0.062(7) -0.009(5) -0.027(5) 0.004(5)
C524 0.086(7) 0.042(5) 0.072(7) -0.007(5) -0.038(6) 0.017(4)
C525 0.086(7) 0.045(5) 0.084(7) -0.012(5) -0.025(6) 0.021(5)
C526 0.072(6) 0.045(5) 0.075(7) -0.011(5) -0.019(5) 0.019(5)
C531 0.031(6) 0.043(6) 0.033(6) 0.005(5) 0.002(4) 0.012(5)
C536 0.054(7) 0.041(6) 0.048(7) 0.001(6) -0.002(5) 0.005(5)
C535 0.068(8) 0.043(6) 0.063(8) 0.010(6) 0.004(6) 0.004(6)
C534 0.072(8) 0.056(6) 0.058(7) 0.031(6) 0.003(6) 0.007(6)
C533 0.058(7) 0.068(7) 0.059(7) 0.032(6) -0.010(5) 0.012(6)
C532 0.046(6) 0.061(6) 0.045(6) 0.021(6) -0.012(5) 0.008(5)
C111 0.140(6) 0.037(4) 0.054(4) -0.009(3) -0.062(4) -0.017(3)
C112 0.164(6) 0.074(5) 0.080(4) -0.043(4) -0.050(4) -0.024(4)
C113 0.191(7) 0.077(5) 0.100(5) -0.053(4) -0.068(4) -0.020(5)
C114 0.192(7) 0.060(5) 0.112(5) -0.030(4) -0.095(5) -0.023(4)
C115 0.166(6) 0.075(5) 0.117(5) -0.033(4) -0.074(4) -0.040(4)
C116 0.139(6) 0.070(5) 0.089(4) -0.028(4) -0.058(4) -0.032(4)

loop_
_atom_type_symbol
_atom_type_description
_atom_type_scat_dispersion_real
_atom_type_scat_dispersion_imag
_atom_type_scat_source
C C 0.0033 0.0016 'International Tables Vol C Tables 4.2.6.8 and 6.1.1.4'
H H 0.0000 0.0000 'International Tables Vol C Tables 4.2.6.8 and 6.1.1.4'
Nd Nd -0.1943 3.0179 'International Tables Vol C Tables 4.2.6.8 and 6.1.1.4'
O O 0.0106 0.0060 'International Tables Vol C Tables 4.2.6.8 and 6.1.1.4'

loop_
_geom_angle_atom_site_label_1
_geom_angle_atom_site_label_2
_geom_angle_atom_site_label_3
_geom_angle
_geom_angle_site_symmetry_1
_geom_angle_site_symmetry_3
Nd1 Nd1 Nd2 58.614(7) 2_676 .
Nd2 Nd1 Nd1 61.514(8) 2_676 2_676
Nd2 Nd1 Nd2 120.127(7) 2_676 .
O1 Nd1 Nd1 36.39(8) . 2_676
O1 Nd1 Nd1 36.38(7) 2_676 2_676
O1 Nd1 Nd2 38.14(7) 2_676 2_676
O1 Nd1 Nd2 88.37(7) 2_676 .
O1 Nd1 Nd2 35.88(8) . .
O1 Nd1 Nd2 91.07(8) . 2_676
O1 Nd1 O1 72.77(12) . 2_676
O1 Nd1 O4 75.20(10) . .
O1 Nd1 O4 68.52(10) 2_676 .
O1 Nd1 O5 133.50(11) . .
O1 Nd1 O5 72.44(10) 2_676 .
O1 Nd1 O6 70.73(11) . .
O1 Nd1 O6 117.00(11) 2_676 .
O1 Nd1 O7 112.38(11) . .
O1 Nd1 O7 79.27(12) 2_676 .
O2 Nd1 Nd1 106.89(9) . 2_676
O2 Nd1 Nd2 113.32(9) . 2_676
O2 Nd1 Nd2 84.34(9) . .
O2 Nd1 O1 135.35(12) . 2_676
O2 Nd1 O1 75.89(12) . .
O2 Nd1 O4 73.30(12) . .
O2 Nd1 O5 110.21(12) . .
O2 Nd1 O6 80.31(13) . .
O2 Nd1 O7 143.09(13) . .
O3 Nd1 Nd1 178.09(10) . 2_676
O3 Nd1 Nd2 120.09(10) . 2_676
O3 Nd1 Nd2 119.78(10) . .
O3 Nd1 O1 145.52(12) . 2_676
O3 Nd1 O1 141.71(13) . .
O3 Nd1 O2 71.64(14) . .
O3 Nd1 O4 113.11(12) . .
O3 Nd1 O5 77.85(13) . .
O3 Nd1 O6 84.15(13) . .
O3 Nd1 O7 83.78(13) . .
O4 Nd1 Nd1 67.29(7) . 2_676
O4 Nd1 Nd2 111.00(7) . .
O4 Nd1 Nd2 40.52(7) . 2_676
O5 Nd1 Nd1 103.89(8) . 2_676
O5 Nd1 Nd2 160.75(8) . .
O5 Nd1 Nd2 43.21(8) . 2_676
O5 Nd1 O4 63.87(11) . .
O6 Nd1 Nd1 94.42(8) . 2_676
O6 Nd1 Nd2 154.46(8) . 2_676
O6 Nd1 Nd2 36.83(8) . .
O6 Nd1 O4 140.95(11) . .
O6 Nd1 O5 154.58(12) . .
O6 Nd1 O7 69.94(12) . .
O7 Nd1 Nd1 96.94(8) . 2_676
O7 Nd1 Nd2 102.67(9) . 2_676
O7 Nd1 Nd2 84.59(9) . .
O7 Nd1 O4 143.18(11) . .
O7 Nd1 O5 90.21(12) . .
Nd1 Nd2 Nd1 59.873(7) 2_676 .
O1 Nd2 Nd1 35.35(7) . .
O1 Nd2 Nd1 37.59(7) . 2_676
O1 Nd2 O4 68.48(11) . 2_676
O1 Nd2 O5 69.57(10) . 2_676
O1 Nd2 O6 69.09(11) . .
O4 Nd2 Nd1 66.29(7) 2_676 .
O4 Nd2 Nd1 41.02(8) 2_676 2_676
O4 Nd2 O5 62.27(10) 2_676 2_676
O5 Nd2 Nd1 99.55(7) 2_676 .
O5 Nd2 Nd1 40.44(7) 2_676 2_676
O6 Nd2 Nd1 35.66(8) . .
O6 Nd2 Nd1 94.53(8) . 2_676
O6 Nd2 O4 86.17(11) . 2_676
O6 Nd2 O5 134.87(11) . 2_676
O8 Nd2 Nd1 111.15(9) . 2_676
O8 Nd2 Nd1 170.79(9) . .
O8 Nd2 O1 136.24(12) . .
O8 Nd2 O4 108.79(12) . 2_676
O8 Nd2 O5 71.28(12) . 2_676
O8 Nd2 O6 153.55(12) . .
O8 Nd2 O9 72.20(12) . .
O8 Nd2 O10 84.09(13) . .
O8 Nd2 O11 77.32(13) . .
O9 Nd2 Nd1 113.53(9) . 2_676
O9 Nd2 Nd1 112.42(8) . .
O9 Nd2 O1 138.57(11) . .
O9 Nd2 O4 73.83(12) . 2_676
O9 Nd2 O5 107.22(11) . 2_676
O9 Nd2 O6 92.24(12) . .
O10 Nd2 Nd1 94.85(9) . .
O10 Nd2 Nd1 98.05(9) . 2_676
O10 Nd2 O1 75.55(12) . .
O10 Nd2 O4 139.06(12) . 2_676
O10 Nd2 O5 87.58(12) . 2_676
O10 Nd2 O6 98.96(13) . .
O10 Nd2 O9 145.52(12) . .
O10 Nd2 O11 72.01(13) . .
O11 Nd2 Nd1 166.66(9) . 2_676
O11 Nd2 Nd1 111.10(9) . .
O11 Nd2 O1 129.31(12) . .
O11 Nd2 O4 147.78(12) . 2_676
O11 Nd2 O5 144.07(11) . 2_676
O11 Nd2 O6 78.69(12) . .
O11 Nd2 O9 78.48(13) . .
Nd1 O1 Nd1 107.23(12) . 2_676
Nd1 O1 Nd2 108.78(12) . .
Nd1 O1 Nd2 104.27(11) 2_676 .
C11 O2 Nd1 136.7(4) . .
C13 O3 Nd1 138.0(4) . .
Nd2 O4 Nd1 98.45(11) 2_676 .
C21 O4 Nd1 109.1(3) . .
C21 O4 Nd2 114.5(3) . 2_676
Nd1 O5 Nd2 96.35(10) . 2_676
C23 O5 Nd1 110.6(3) . .
C23 O5 Nd2 110.1(3) . 2_676
Nd1 O6 Nd2 107.51(13) . .
C31 O6 Nd1 117.1(3) . .
C31 O6 Nd2 133.3(3) . .
C33 O7 Nd1 129.2(4) . .
C41 O8 Nd2 136.1(4) . .
C43 O9 Nd2 136.1(3) . .
C51 O10 Nd2 133.8(4) . .
C53 O11 Nd2 135.3(4) . .
O2 C11 C12 124.2(6) . .
O2 C11 C0AA 115.5(6) . .
C12 C11 C0AA 120.3(6) . .
C11 C12 C13 125.6(5) . .
O3 C13 C12 123.8(5) . .
O3 C13 C111 117.0(7) . .
C12 C13 C111 119.2(7) . .
O4 C21 C22 121.7(4) . .
O4 C21 C211 117.4(4) . .
C22 C21 C211 120.8(4) . .
C23 C22 C21 123.9(4) . .
O5 C23 C22 123.6(4) . .
O5 C23 C221 116.7(5) . .
C22 C23 C221 119.7(5) . .
O6 C31 C32 120.9(5) . .
O6 C31 C311 114.1(6) . .
C32 C31 C311 124.9(6) . .
C31 C32 C33 124.9(5) . .
O7 C33 C32 124.1(6) . .
O7 C33 C321 117.5(6) . .
C32 C33 C321 118.3(6) . .
O8 C41 C42 125.1(5) . .
O8 C41 C411 114.6(5) . .
C42 C41 C411 120.3(5) . .
C41 C42 C43 125.5(5) . .
O9 C43 C42 123.4(5) . .
O9 C43 C421 117.0(5) . .
C42 C43 C421 119.5(5) . .
O10 C51 C52 124.6(6) . .
O10 C51 C511 115.0(6) . .
C52 C51 C511 120.4(6) . .
C51 C52 C53 124.8(6) . .
O11 C53 C52 123.7(6) . .
O11 C53 C521 113.4(6) . .
O11 C53 C531 119.3(7) . .
C52 C53 C521 121.3(6) . .
C52 C53 C531 116.0(7) . .
C1AA C0AA C11 119.9(6) . .
C1AA C0AA C5AA 118.7(7) . .
C5AA C0AA C11 121.5(7) . .
C0AA C1AA C2AA 120.5(8) . .
C3AA C2AA C1AA 120.3(10) . .
C4AA C3AA C2AA 119.9(9) . .
C3AA C4AA C5AA 121.0(8) . .
C0AA C5AA C4AA 119.6(9) . .
C212 C211 C21 118.5(5) . .
C216 C211 C21 123.1(5) . .
C216 C211 C212 118.4(5) . .
C213 C212 C211 120.3(5) . .
C214 C213 C212 120.3(6) . .
C213 C214 C215 120.2(6) . .
C214 C215 C216 119.8(6) . .
C211 C216 C215 121.0(6) . .
C222 C221 C23 125.1(5) . .
C222 C221 C226 115.1(6) . .
C226 C221 C23 119.4(5) . .
C221 C222 C223 123.0(7) . .
C224 C223 C222 121.9(7) . .
C223 C224 C225 118.9(7) . .
C224 C225 C226 119.8(8) . .
C225 C226 C221 120.7(8) . .
C312 C311 C31 120.2(8) . .
C316 C311 C31 124.0(7) . .
C316 C311 C312 115.8(8) . .
C313 C312 C311 119.9(11) . .
C314 C313 C312 119.7(11) . .
C313 C314 C315 122.3(10) . .
C314 C315 C316 117.0(11) . .
C311 C316 C315 125.3(9) . .
C322 C321 C33 120.0(6) . .
C322 C321 C326 121.1(7) . .
C326 C321 C33 118.9(7) . .
C321 C322 C323 118.9(7) . .
C324 C323 C322 119.3(8) . .
C325 C324 C323 121.7(8) . .
C324 C325 C326 119.8(9) . .
C325 C326 C321 119.3(9) . .
C412 C411 C41 121.6(5) . .
C416 C411 C41 119.8(5) . .
C416 C411 C412 118.4(6) . .
C413 C412 C411 120.0(6) . .
C412 C413 C414 120.3(6) . .
C415 C414 C413 119.5(6) . .
C414 C415 C416 120.2(6) . .
C411 C416 C415 121.5(6) . .
C422 C421 C43 118.9(5) . .
C422 C421 C426 118.1(6) . .
C426 C421 C43 123.0(6) . .
C421 C422 C423 121.5(6) . .
C424 C423 C422 119.5(7) . .
C423 C424 C425 119.8(7) . .
C426 C425 C424 120.5(7) . .
C425 C426 C421 120.6(7) . .
C512 C511 C51 122.8(7) . .
C512 C511 C516 118.0(7) . .
C516 C511 C51 119.2(6) . .
C511 C512 C513 120.8(8) . .
C514 C513 C512 120.4(8) . .
C513 C514 C515 120.0(8) . .
C514 C515 C516 119.5(9) . .
C511 C516 C515 121.3(8) . .
C522 C521 C53 115.2(6) . .
C522 C521 C526 120.0 . .
C526 C521 C53 124.7(6) . .
C523 C522 C521 120.0 . .
C522 C523 C524 120.0 . .
C525 C524 C523 120.0 . .
C524 C525 C526 120.0 . .
C525 C526 C521 120.0 . .
C536 C531 C53 112.4(8) . .
C536 C531 C532 120.0 . .
C532 C531 C53 127.3(8) . .
C535 C536 C531 120.0 . .
C536 C535 C534 120.0 . .
C533 C534 C535 120.0 . .
C532 C533 C534 120.0 . .
C533 C532 C531 120.0 . .
C2S C1S C7S 121.1 . .
C2S C1S C6S 118.0 . .
C6S C1S C7S 120.9 . .
C3S C2S C1S 121.6 . .
C2S C3S C4S 119.6 . .
C5S C4S C3S 119.7 . .
C6S C5S C4S 120.4 . .
C5S C6S C1S 120.8 . .
C112 C111 C13 123.9(10) . .
C116 C111 C13 119.8(7) . .
C116 C111 C112 116.1(8) . .
C111 C112 C113 120.7(12) . .
C114 C113 C112 122.3(11) . .
C113 C114 C115 120.3(10) . .
C114 C115 C116 119.3(12) . .
C111 C116 C115 120.9(10) . .

loop_
_geom_bond_atom_site_label_1
_geom_bond_atom_site_label_2
_geom_bond_distance
_geom_bond_site_symmetry_2
Nd1 Nd1 3.9105(5) 2_676
Nd1 Nd2 3.8597(4) 2_676
Nd1 Nd2 3.9739(4) .
Nd1 O1 2.428(3) .
Nd1 O1 2.429(3) 2_676
Nd1 O2 2.398(4) .
Nd1 O3 2.349(4) .
Nd1 O4 2.561(3) .
Nd1 O5 2.519(3) .
Nd1 O6 2.429(4) .
Nd1 O7 2.453(4) .
Nd2 O1 2.460(3) .
Nd2 O4 2.535(3) 2_676
Nd2 O5 2.659(4) 2_676
Nd2 O6 2.498(3) .
Nd2 O8 2.353(3) .
Nd2 O9 2.380(3) .
Nd2 O10 2.359(4) .
Nd2 O11 2.369(4) .
O2 C11 1.265(6) .
O3 C13 1.276(7) .
O4 C21 1.288(6) .
O5 C23 1.289(6) .
O6 C31 1.303(7) .
O7 C33 1.260(7) .
O8 C41 1.263(6) .
O9 C43 1.265(6) .
O10 C51 1.273(7) .
O11 C53 1.234(7) .
C11 C12 1.384(9) .
C11 C0AA 1.514(9) .
C12 C13 1.402(10) .
C13 C111 1.478(9) .
C21 C22 1.410(7) .
C21 C211 1.484(7) .
C22 C23 1.403(7) .
C23 C221 1.466(7) .
C31 C32 1.372(9) .
C31 C311 1.461(9) .
C32 C33 1.406(9) .
C33 C321 1.499(9) .
C41 C42 1.382(8) .
C41 C411 1.520(7) .
C42 C43 1.405(8) .
C43 C421 1.492(8) .
C51 C52 1.385(9) .
C51 C511 1.507(9) .
C52 C53 1.423(10) .
C53 C521 1.537(8) .
C53 C531 1.486(9) .
C0AA C1AA 1.385(11) .
C0AA C5AA 1.388(9) .
C1AA C2AA 1.389(10) .
C2AA C3AA 1.372(14) .
C3AA C4AA 1.348(16) .
C4AA C5AA 1.403(13) .
C211 C212 1.399(7) .
C211 C216 1.381(7) .
C212 C213 1.379(8) .
C213 C214 1.369(9) .
C214 C215 1.375(9) .
C215 C216 1.383(9) .
C221 C222 1.366(8) .
C221 C226 1.406(10) .
C222 C223 1.388(9) .
C223 C224 1.290(11) .
C224 C225 1.398(12) .
C225 C226 1.399(10) .
C311 C312 1.441(11) .
C311 C316 1.350(11) .
C312 C313 1.414(14) .
C313 C314 1.35(2) .
C314 C315 1.378(17) .
C315 C316 1.391(10) .
C321 C322 1.378(10) .
C321 C326 1.411(10) .
C322 C323 1.402(10) .
C323 C324 1.392(13) .
C324 C325 1.368(14) .
C325 C326 1.379(12) .
C411 C412 1.412(8) .
C411 C416 1.349(9) .
C412 C413 1.378(9) .
C413 C414 1.379(10) .
C414 C415 1.368(9) .
C415 C416 1.386(9) .
C421 C422 1.379(8) .
C421 C426 1.398(8) .
C422 C423 1.386(9) .
C423 C424 1.378(10) .
C424 C425 1.380(11) .
C425 C426 1.375(10) .
C511 C512 1.385(9) .
C511 C516 1.385(11) .
C512 C513 1.397(11) .
C513 C514 1.362(13) .
C514 C515 1.381(13) .
C515 C516 1.398(11) .
C521 C522 1.3900 .
C521 C526 1.3900 .
C522 C523 1.3900 .
C523 C524 1.3900 .
C524 C525 1.3900 .
C525 C526 1.3900 .
C531 C536 1.3900 .
C531 C532 1.3900 .
C536 C535 1.3900 .
C535 C534 1.3900 .
C534 C533 1.3900 .
C533 C532 1.3900 .
C7S C1S 1.5065 .
C1S C2S 1.3923 .
C1S C6S 1.3937 .
C2S C3S 1.3780 .
C3S C4S 1.3891 .
C4S C5S 1.3816 .
C5S C6S 1.3799 .
C111 C112 1.367(12) .
C111 C116 1.364(14) .
C112 C113 1.399(13) .
C113 C114 1.266(17) .
C114 C115 1.347(16) .
C115 C116 1.415(11) .
